data_4328008
loop_
_publ_author_name
'Thomas Z\"oller'
'Christina Dietz'
'Ljuba Iovkova-Berends'
'Olga Karsten'
'Gerrit Bradtm\"oller'
'Ann-Kristin Wiegand'
'Yu Wang'
'Viatcheslav Jouikov'
'Klaus Jurkschat'

_publ_contact_author_address
;
    Lehrstuhl f\"ur Anorganische Chemie II
    Technische Universi\"at Dortmund
    44221 Dortmund
    Deutschland
;
_publ_contact_author_email klaus.jurkschat@tu-dortmund.de
_publ_contact_author_name 'Klaus Jurkschat'
_publ_section_title
;
 Novel Stannatranes of the Type N(CH2CMe2O)3SnX (X = OR, SR, OC(O)R,
 SP(S)Ph2, Halogen). Synthesis, Molecular Structures, and Electrochemical
 Properties
;
_journal_name_full 'Inorganic Chemistry'
_journal_page_first 1041
_journal_page_last 1056
_journal_paper_doi 10.1021/ic202179e
_journal_volume 51
_journal_year 2012
_chemical_formula_moiety 'C18 H28 N2 O6 Sn, 0.25(C7 H8)'
_chemical_formula_sum 'C19.75 H30 N2 O6 Sn'
_chemical_formula_weight 510.15
_chemical_name_systematic
;
1-(4-Nitrophenolato)-(2,8,9-trioxa-5-aza-3,3,7,7,10,10-hexamethyl-
stannatricyclo[3.3.3.01.5]undecane
;
_space_group_IT_number 2
_symmetry_cell_setting triclinic
_symmetry_space_group_name_Hall '-P 1'
_symmetry_space_group_name_H-M 'P -1'
_atom_sites_solution_hydrogens geom
_atom_sites_solution_primary direct
_atom_sites_solution_secondary difmap
_audit_creation_method SHELXL-97
_cell_angle_alpha 87.379(3)
_cell_angle_beta 74.913(3)
_cell_angle_gamma 74.975(3)
_cell_formula_units_Z 4
_cell_length_a 10.9927(3)
_cell_length_b 12.4912(5)
_cell_length_c 17.0340(6)
_cell_measurement_reflns_used 12529
_cell_measurement_temperature 173(2)
_cell_measurement_theta_max 29.1417
_cell_measurement_theta_min 2.2478
_cell_volume 2180.55(14)
_computing_cell_refinement 'CrysAlisPro, Oxford Diffraction Ltd., Version 1.171.33.55''
_computing_data_collection 'CrysAlisPro, Oxford Diffraction Ltd., Version 1.171.33.55''
_computing_data_reduction 'CrysAlisPro, Oxford Diffraction Ltd., Version 1.171.33.55''
_computing_molecular_graphics 'SHELXP-97 (Sheldrick, 1997)'
_computing_publication_material 'enCIFer Version 1.3'
_computing_structure_refinement 'SHELXL-97 (Sheldrick, 1997)'
_computing_structure_solution 'SHELXS-97 (Sheldrick, 1990)'
_diffrn_ambient_temperature 173(2)
_diffrn_measured_fraction_theta_full 0.999
_diffrn_measured_fraction_theta_max 0.999
_diffrn_measurement_device 'Xcalibur2 CCD Diffractometer'
_diffrn_measurement_method '\w und \y scan'
_diffrn_radiation_monochromator graphite
_diffrn_radiation_source 'fine-focus sealed tube'
_diffrn_radiation_type MoK\a
_diffrn_radiation_wavelength 0.71073
_diffrn_reflns_av_R_equivalents 0.0212
_diffrn_reflns_av_sigmaI/netI 0.0346
_diffrn_reflns_limit_h_max 13
_diffrn_reflns_limit_h_min -13
_diffrn_reflns_limit_k_max 15
_diffrn_reflns_limit_k_min -15
_diffrn_reflns_limit_l_max 20
_diffrn_reflns_limit_l_min -20
_diffrn_reflns_number 17759
_diffrn_reflns_theta_full 25.50
_diffrn_reflns_theta_max 25.50
_diffrn_reflns_theta_min 2.25
_exptl_absorpt_coefficient_mu 1.209
_exptl_absorpt_correction_T_max 1.00000
_exptl_absorpt_correction_T_min 0.82324
_exptl_absorpt_correction_type multi-scan
_exptl_absorpt_process_details
;
CrysAlisPro, Oxford Diffraction Ltd.,
Version 1.171.33.55 (release 05-01-2010 CrysAlis171 .NET)
(compiled Jan  5 2010,16:28:46)
empirical absorption correction using spherical harmonics,
 implemented in SCALE3 ABSPACK scaling algorithm.
;
_exptl_crystal_colour yellow
_exptl_crystal_density_diffrn 1.554
_exptl_crystal_description block
_exptl_crystal_F_000 1042
_exptl_crystal_size_max 0.50
_exptl_crystal_size_mid 0.33
_exptl_crystal_size_min 0.19
_platon_squeeze_details
;
;
_refine_diff_density_max 0.298
_refine_diff_density_min -0.389
_refine_diff_density_rms 0.064
_refine_ls_extinction_method none
_refine_ls_goodness_of_fit_ref 0.986
_refine_ls_hydrogen_treatment constr
_refine_ls_matrix_type full
_refine_ls_number_parameters 487
_refine_ls_number_reflns 8109
_refine_ls_number_restraints 0
_refine_ls_restrained_S_all 0.986
_refine_ls_R_factor_all 0.0289
_refine_ls_R_factor_gt 0.0218
_refine_ls_shift/su_max 0.001
_refine_ls_shift/su_mean 0.000
_refine_ls_structure_factor_coef Fsqd
_refine_ls_weighting_details 'calc w=1/[\s^2^(Fo^2^)+(0.0288P)^2^+0.0000P] where P=(Fo^2^+2Fc^2^)/3'
_refine_ls_weighting_scheme calc
_refine_ls_wR_factor_gt 0.0526
_refine_ls_wR_factor_ref 0.0540
_reflns_number_gt 6639
_reflns_number_total 8109
_reflns_threshold_expression >2sigma(I)
_cod_data_source_file ic202179e_si_001_04.cif
_cod_data_source_block 1239
_cod_original_cell_volume 2180.55(13)
_cod_database_code 4328008

loop_
_symmetry_equiv_pos_as_xyz
'x, y, z'
'-x, -y, -z'

loop_
_atom_site_label
_atom_site_type_symbol
_atom_site_fract_x
_atom_site_fract_y
_atom_site_fract_z
_atom_site_U_iso_or_equiv
_atom_site_adp_type
_atom_site_occupancy
_atom_site_symmetry_multiplicity
_atom_site_calc_flag
_atom_site_refinement_flags
Sn1 Sn 0.484800(15) 0.763633(13) 0.169938(9) 0.01777(5) Uani 1 1 d .
Sn2 Sn 0.184003(15) 0.329129(13) 0.298429(9) 0.01930(5) Uani 1 1 d .
N1 N 0.40712(18) 0.63389(16) 0.24795(11) 0.0195(4) Uani 1 1 d .
N2 N 0.25827(18) 0.16593(16) 0.23164(12) 0.0220(5) Uani 1 1 d .
O1 O 0.36014(15) 0.74820(14) 0.10976(10) 0.0241(4) Uani 1 1 d .
O2 O 0.65073(15) 0.64934(14) 0.15667(10) 0.0254(4) Uani 1 1 d .
O3 O 0.41659(15) 0.85002(13) 0.27343(9) 0.0212(4) Uani 1 1 d .
O4 O 0.54088(15) 0.87788(13) 0.09365(9) 0.0227(4) Uani 1 1 d .
C11 C 0.2543(2) 0.7088(2) 0.15943(15) 0.0249(6) Uani 1 1 d .
C12 C 0.3096(2) 0.6107(2) 0.20942(15) 0.0229(6) Uani 1 1 d .
H12A H 0.2385 0.5946 0.2514 0.027 Uiso 1 1 calc R
H12B H 0.3500 0.5456 0.1740 0.027 Uiso 1 1 calc R
C13 C 0.1906(3) 0.6646(2) 0.10358(16) 0.0356(7) Uani 1 1 d .
H13A H 0.1549 0.7238 0.0716 0.053 Uiso 1 1 calc R
H13B H 0.1220 0.6344 0.1356 0.053 Uiso 1 1 calc R
H13C H 0.2544 0.6076 0.0682 0.053 Uiso 1 1 calc R
C14 C 0.1564(2) 0.8054(2) 0.21113(16) 0.0299(6) Uani 1 1 d .
H14A H 0.1268 0.8635 0.1764 0.045 Uiso 1 1 calc R
H14B H 0.1973 0.8329 0.2465 0.045 Uiso 1 1 calc R
H14C H 0.0835 0.7807 0.2432 0.045 Uiso 1 1 calc R
C21 C 0.6366(2) 0.5388(2) 0.17218(15) 0.0255(6) Uani 1 1 d .
C22 C 0.5210(2) 0.53886(19) 0.24594(14) 0.0236(6) Uani 1 1 d .
H22A H 0.4951 0.4705 0.2449 0.028 Uiso 1 1 calc R
H22B H 0.5489 0.5407 0.2953 0.028 Uiso 1 1 calc R
C23 C 0.7599(2) 0.4722(2) 0.19371(17) 0.0386(7) Uani 1 1 d .
H23A H 0.8338 0.4706 0.1484 0.058 Uiso 1 1 calc R
H23B H 0.7534 0.3979 0.2062 0.058 Uiso 1 1 calc R
H23C H 0.7706 0.5061 0.2401 0.058 Uiso 1 1 calc R
C24 C 0.6232(3) 0.4900(2) 0.09595(15) 0.0360(7) Uani 1 1 d .
H24A H 0.6965 0.4933 0.0515 0.054 Uiso 1 1 calc R
H24B H 0.5443 0.5316 0.0833 0.054 Uiso 1 1 calc R
H24C H 0.6202 0.4142 0.1048 0.054 Uiso 1 1 calc R
C31 C 0.4045(2) 0.7817(2) 0.34416(14) 0.0231(6) Uani 1 1 d .
C32 C 0.3476(2) 0.6864(2) 0.33043(14) 0.0223(5) Uani 1 1 d .
H32A H 0.3615 0.6307 0.3710 0.027 Uiso 1 1 calc R
H32B H 0.2543 0.7145 0.3377 0.027 Uiso 1 1 calc R
C33 C 0.5372(2) 0.7430(2) 0.36240(16) 0.0332(7) Uani 1 1 d .
H33A H 0.5677 0.8062 0.3699 0.050 Uiso 1 1 calc R
H33B H 0.5979 0.6977 0.3178 0.050 Uiso 1 1 calc R
H33C H 0.5298 0.7005 0.4111 0.050 Uiso 1 1 calc R
C34 C 0.3084(3) 0.8516(2) 0.41526(15) 0.0356(7) Uani 1 1 d .
H34A H 0.3409 0.9125 0.4255 0.053 Uiso 1 1 calc R
H34B H 0.2976 0.8069 0.4627 0.053 Uiso 1 1 calc R
H34C H 0.2259 0.8796 0.4026 0.053 Uiso 1 1 calc R
C41 C 0.6382(2) 0.92561(19) 0.09076(13) 0.0186(5) Uani 1 1 d .
N41 N 0.9258(2) 1.0936(2) 0.08352(13) 0.0332(6) Uani 1 1 d .
O41 O 0.9111(2) 1.18703(19) 0.05648(15) 0.0639(7) Uani 1 1 d .
O42 O 1.01764(17) 1.04865(17) 0.11141(12) 0.0409(5) Uani 1 1 d .
C42 C 0.7349(2) 0.8848(2) 0.13176(15) 0.0260(6) Uani 1 1 d .
H42A H 0.7351 0.8205 0.1615 0.031 Uiso 1 1 calc R
C43 C 0.8292(2) 0.9391(2) 0.12831(15) 0.0266(6) Uani 1 1 d .
H43A H 0.8936 0.9120 0.1557 0.032 Uiso 1 1 calc R
C44 C 0.8282(2) 1.0340(2) 0.08409(14) 0.0229(6) Uani 1 1 d .
C45 C 0.7356(2) 1.0748(2) 0.04174(14) 0.0228(5) Uani 1 1 d .
H45A H 0.7365 1.1389 0.0118 0.027 Uiso 1 1 calc R
C46 C 0.6422(2) 1.01946(19) 0.04448(13) 0.0198(5) Uani 1 1 d .
H46A H 0.5807 1.0451 0.0149 0.024 Uiso 1 1 calc R
O101 O 0.15090(15) 0.38462(13) 0.19373(9) 0.0236(4) Uani 1 1 d .
O102 O 0.36586(15) 0.30166(13) 0.30350(10) 0.0252(4) Uani 1 1 d .
O103 O 0.06215(15) 0.25389(14) 0.36991(9) 0.0252(4) Uani 1 1 d .
O104 O 0.12714(16) 0.46523(13) 0.36838(10) 0.0258(4) Uani 1 1 d .
C111 C 0.2252(2) 0.3110(2) 0.12545(14) 0.0252(6) Uani 1 1 d .
C112 C 0.2319(2) 0.1902(2) 0.15014(15) 0.0273(6) Uani 1 1 d .
H11A H 0.1500 0.1742 0.1506 0.033 Uiso 1 1 calc R
H11B H 0.3002 0.1415 0.1097 0.033 Uiso 1 1 calc R
C113 C 0.1507(2) 0.3373(2) 0.06036(15) 0.0329(7) Uani 1 1 d .
H11C H 0.1448 0.4127 0.0443 0.049 Uiso 1 1 calc R
H11D H 0.0646 0.3271 0.0816 0.049 Uiso 1 1 calc R
H11E H 0.1956 0.2885 0.0141 0.049 Uiso 1 1 calc R
C114 C 0.3594(2) 0.3336(2) 0.09485(15) 0.0278(6) Uani 1 1 d .
H11F H 0.3495 0.4103 0.0811 0.042 Uiso 1 1 calc R
H11G H 0.4080 0.2879 0.0475 0.042 Uiso 1 1 calc R
H11H H 0.4052 0.3169 0.1366 0.042 Uiso 1 1 calc R
C121 C 0.4365(2) 0.1872(2) 0.29442(16) 0.0274(6) Uani 1 1 d .
C122 C 0.3995(2) 0.1298(2) 0.22882(16) 0.0271(6) Uani 1 1 d .
H12C H 0.4495 0.1454 0.1756 0.033 Uiso 1 1 calc R
H12D H 0.4237 0.0503 0.2358 0.033 Uiso 1 1 calc R
C123 C 0.4109(3) 0.1325(2) 0.37617(16) 0.0362(7) Uani 1 1 d .
H12E H 0.3199 0.1350 0.3948 0.054 Uiso 1 1 calc R
H12F H 0.4352 0.1712 0.4147 0.054 Uiso 1 1 calc R
H12G H 0.4614 0.0568 0.3708 0.054 Uiso 1 1 calc R
C124 C 0.5802(2) 0.1840(2) 0.26318(18) 0.0356(7) Uani 1 1 d .
H12H H 0.6067 0.2192 0.3025 0.053 Uiso 1 1 calc R
H12I H 0.5939 0.2225 0.2129 0.053 Uiso 1 1 calc R
H12J H 0.6308 0.1084 0.2544 0.053 Uiso 1 1 calc R
C131 C 0.0471(2) 0.1587(2) 0.33307(15) 0.0272(6) Uani 1 1 d .
C132 C 0.1805(2) 0.0934(2) 0.27983(15) 0.0277(6) Uani 1 1 d .
H13D H 0.2299 0.0484 0.3146 0.033 Uiso 1 1 calc R
H13E H 0.1661 0.0437 0.2431 0.033 Uiso 1 1 calc R
C133 C -0.0565(2) 0.1967(2) 0.28568(17) 0.0378(7) Uani 1 1 d .
H13F H -0.1366 0.2372 0.3216 0.057 Uiso 1 1 calc R
H13G H -0.0705 0.1332 0.2632 0.057 Uiso 1 1 calc R
H13H H -0.0276 0.2437 0.2425 0.057 Uiso 1 1 calc R
C134 C 0.0017(3) 0.0837(2) 0.40109(17) 0.0390(7) Uani 1 1 d .
H13I H -0.0808 0.1225 0.4355 0.058 Uiso 1 1 calc R
H13J H 0.0647 0.0630 0.4326 0.058 Uiso 1 1 calc R
H13K H -0.0074 0.0184 0.3782 0.058 Uiso 1 1 calc R
N141 N -0.2188(2) 0.87806(18) 0.37997(13) 0.0299(5) Uani 1 1 d .
C141 C 0.0354(2) 0.5598(2) 0.37108(14) 0.0195(5) Uani 1 1 d .
O141 O -0.2556(2) 0.90948(16) 0.31897(12) 0.0465(6) Uani 1 1 d .
O142 O -0.2452(2) 0.93666(15) 0.44059(12) 0.0448(5) Uani 1 1 d .
C142 C 0.0077(2) 0.6323(2) 0.43738(14) 0.0245(6) Uani 1 1 d .
H14D H 0.0481 0.6105 0.4793 0.029 Uiso 1 1 calc R
C143 C -0.0771(2) 0.7342(2) 0.44151(14) 0.0244(6) Uani 1 1 d .
H14E H -0.0946 0.7820 0.4857 0.029 Uiso 1 1 calc R
C144 C -0.1368(2) 0.76548(19) 0.37906(14) 0.0210(5) Uani 1 1 d .
C145 C -0.1158(2) 0.6942(2) 0.31422(14) 0.0227(6) Uani 1 1 d .
H14F H -0.1588 0.7157 0.2735 0.027 Uiso 1 1 calc R
C146 C -0.0305(2) 0.5910(2) 0.31080(14) 0.0205(5) Uani 1 1 d .
H14G H -0.0169 0.5420 0.2680 0.025 Uiso 1 1 calc R

loop_
_atom_site_aniso_label
_atom_site_aniso_U_11
_atom_site_aniso_U_22
_atom_site_aniso_U_33
_atom_site_aniso_U_23
_atom_site_aniso_U_13
_atom_site_aniso_U_12
Sn1 0.01990(9) 0.01576(10) 0.01688(9) 0.00554(7) -0.00336(7) -0.00548(7)
Sn2 0.02269(9) 0.01408(9) 0.01735(9) -0.00132(7) -0.00158(7) -0.00146(7)
N1 0.0240(11) 0.0142(11) 0.0172(10) 0.0038(8) -0.0028(8) -0.0028(9)
N2 0.0243(11) 0.0142(11) 0.0221(11) -0.0011(9) 0.0032(9) -0.0047(9)
O1 0.0284(9) 0.0260(10) 0.0228(9) 0.0094(8) -0.0100(7) -0.0135(8)
O2 0.0221(9) 0.0186(9) 0.0292(10) 0.0055(8) -0.0003(7) -0.0016(8)
O3 0.0298(9) 0.0145(9) 0.0186(9) 0.0034(7) -0.0056(7) -0.0059(7)
O4 0.0268(9) 0.0242(10) 0.0230(9) 0.0136(7) -0.0108(7) -0.0143(8)
C11 0.0276(13) 0.0247(15) 0.0267(14) 0.0074(11) -0.0070(11) -0.0152(12)
C12 0.0268(13) 0.0192(14) 0.0236(13) 0.0020(11) -0.0034(11) -0.0106(11)
C13 0.0449(16) 0.0356(17) 0.0374(16) 0.0104(13) -0.0191(13) -0.0227(14)
C14 0.0231(13) 0.0230(15) 0.0449(17) 0.0059(12) -0.0114(12) -0.0065(12)
C21 0.0273(13) 0.0176(13) 0.0247(14) 0.0027(11) 0.0006(11) -0.0016(11)
C22 0.0295(13) 0.0134(13) 0.0245(13) 0.0064(10) -0.0047(11) -0.0031(11)
C23 0.0303(15) 0.0290(17) 0.0464(18) 0.0052(14) -0.0040(13) 0.0033(13)
C24 0.0432(16) 0.0291(16) 0.0268(15) 0.0010(12) 0.0038(13) -0.0069(14)
C31 0.0289(13) 0.0211(14) 0.0169(13) 0.0037(10) -0.0032(10) -0.0056(11)
C32 0.0260(13) 0.0195(13) 0.0169(12) 0.0029(10) 0.0006(10) -0.0045(11)
C33 0.0435(16) 0.0328(16) 0.0288(15) 0.0104(12) -0.0185(13) -0.0115(13)
C34 0.0535(18) 0.0260(16) 0.0218(14) 0.0000(12) -0.0013(13) -0.0091(14)
C41 0.0211(12) 0.0211(13) 0.0138(12) -0.0002(10) -0.0021(10) -0.0081(11)
N41 0.0345(13) 0.0476(16) 0.0256(12) 0.0007(11) -0.0083(10) -0.0241(12)
O41 0.0802(17) 0.0573(16) 0.0899(19) 0.0396(14) -0.0544(15) -0.0534(14)
O42 0.0294(10) 0.0537(14) 0.0485(13) 0.0006(10) -0.0187(9) -0.0175(10)
C42 0.0298(14) 0.0238(14) 0.0276(14) 0.0110(11) -0.0132(11) -0.0081(12)
C43 0.0232(13) 0.0327(16) 0.0268(14) 0.0059(12) -0.0122(11) -0.0075(12)
C44 0.0232(13) 0.0280(15) 0.0199(13) -0.0023(11) -0.0039(10) -0.0118(12)
C45 0.0296(13) 0.0233(14) 0.0180(13) 0.0066(10) -0.0066(11) -0.0117(11)
C46 0.0213(12) 0.0221(13) 0.0168(12) 0.0053(10) -0.0059(10) -0.0071(11)
O101 0.0334(9) 0.0181(9) 0.0155(8) -0.0022(7) -0.0039(7) -0.0019(8)
O102 0.0243(9) 0.0170(9) 0.0323(10) -0.0021(8) -0.0059(8) -0.0027(8)
O103 0.0279(9) 0.0241(10) 0.0194(9) 0.0001(7) 0.0011(7) -0.0067(8)
O104 0.0321(9) 0.0184(9) 0.0223(9) -0.0071(7) -0.0080(8) 0.0036(8)
C111 0.0339(14) 0.0241(14) 0.0163(13) -0.0046(11) -0.0011(11) -0.0098(12)
C112 0.0325(14) 0.0246(15) 0.0222(14) -0.0077(11) 0.0019(11) -0.0103(12)
C113 0.0395(16) 0.0378(17) 0.0217(14) -0.0010(12) -0.0058(12) -0.0120(14)
C114 0.0364(15) 0.0241(15) 0.0229(14) 0.0012(11) -0.0023(12) -0.0133(12)
C121 0.0229(13) 0.0173(14) 0.0359(15) 0.0006(11) -0.0024(11) 0.0002(11)
C122 0.0229(13) 0.0161(14) 0.0329(15) -0.0016(11) 0.0064(11) -0.0020(11)
C123 0.0357(15) 0.0290(16) 0.0390(17) 0.0061(13) -0.0072(13) -0.0030(13)
C124 0.0225(13) 0.0269(16) 0.0512(19) -0.0025(14) -0.0023(13) -0.0022(12)
C131 0.0254(13) 0.0245(15) 0.0285(15) -0.0006(12) -0.0011(11) -0.0062(12)
C132 0.0296(14) 0.0187(14) 0.0315(15) 0.0028(11) 0.0007(12) -0.0098(12)
C133 0.0297(14) 0.0437(19) 0.0365(17) -0.0049(14) -0.0030(13) -0.0077(14)
C134 0.0385(16) 0.0340(17) 0.0363(17) 0.0037(13) 0.0081(13) -0.0135(14)
N141 0.0307(12) 0.0213(12) 0.0309(13) 0.0026(11) -0.0012(10) -0.0021(10)
C141 0.0190(12) 0.0182(13) 0.0195(13) -0.0005(10) -0.0007(10) -0.0058(11)
O141 0.0611(13) 0.0321(12) 0.0409(12) 0.0063(10) -0.0227(11) 0.0063(10)
O142 0.0581(13) 0.0255(11) 0.0365(12) -0.0114(9) -0.0047(10) 0.0085(10)
C142 0.0287(13) 0.0235(14) 0.0192(13) -0.0034(11) -0.0075(11) -0.0009(12)
C143 0.0290(13) 0.0223(14) 0.0184(13) -0.0057(11) -0.0018(11) -0.0038(12)
C144 0.0174(12) 0.0164(13) 0.0242(13) 0.0016(10) -0.0001(10) -0.0009(11)
C145 0.0224(12) 0.0245(14) 0.0206(13) 0.0021(11) -0.0056(10) -0.0054(11)
C146 0.0215(12) 0.0191(13) 0.0197(13) -0.0058(10) -0.0020(10) -0.0053(11)

loop_
_atom_type_symbol
_atom_type_description
_atom_type_scat_dispersion_real
_atom_type_scat_dispersion_imag
_atom_type_scat_source
C C 0.0033 0.0016 'International Tables Vol C Tables 4.2.6.8 and 6.1.1.4'
H H 0.0000 0.0000 'International Tables Vol C Tables 4.2.6.8 and 6.1.1.4'
N N 0.0061 0.0033 'International Tables Vol C Tables 4.2.6.8 and 6.1.1.4'
O O 0.0106 0.0060 'International Tables Vol C Tables 4.2.6.8 and 6.1.1.4'
Sn Sn -0.6537 1.4246 'International Tables Vol C Tables 4.2.6.8 and 6.1.1.4'

loop_
_geom_angle_atom_site_label_1
_geom_angle_atom_site_label_2
_geom_angle_atom_site_label_3
_geom_angle
O1 Sn1 O2 119.67(7)
O1 Sn1 O3 118.14(7)
O2 Sn1 O3 116.96(7)
O1 Sn1 O4 91.20(6)
O2 Sn1 O4 101.10(7)
O3 Sn1 O4 100.70(7)
O1 Sn1 N1 82.75(7)
O2 Sn1 N1 81.99(7)
O3 Sn1 N1 82.31(7)
O4 Sn1 N1 173.95(7)
O102 Sn2 O103 121.90(7)
O102 Sn2 O101 114.96(7)
O103 Sn2 O101 118.80(7)
O102 Sn2 O104 92.93(7)
O103 Sn2 O104 94.67(7)
O101 Sn2 O104 103.51(7)
O102 Sn2 N2 82.92(7)
O103 Sn2 N2 82.97(7)
O101 Sn2 N2 83.26(7)
O104 Sn2 N2 173.11(7)
C22 N1 C12 114.43(18)
C22 N1 C32 112.57(18)
C12 N1 C32 112.95(18)
C22 N1 Sn1 106.01(13)
C12 N1 Sn1 104.44(13)
C32 N1 Sn1 105.40(14)
C132 N2 C122 113.96(18)
C132 N2 C112 112.6(2)
C122 N2 C112 113.69(18)
C132 N2 Sn2 105.33(13)
C122 N2 Sn2 105.41(15)
C112 N2 Sn2 104.70(13)
C11 O1 Sn1 112.53(13)
C21 O2 Sn1 114.32(14)
C31 O3 Sn1 113.28(13)
C41 O4 Sn1 128.24(14)
O1 C11 C13 108.0(2)
O1 C11 C14 108.7(2)
C13 C11 C14 109.8(2)
O1 C11 C12 108.92(19)
C13 C11 C12 107.3(2)
C14 C11 C12 113.9(2)
N1 C12 C11 112.47(19)
N1 C12 H12A 109.1
C11 C12 H12A 109.1
N1 C12 H12B 109.1
C11 C12 H12B 109.1
H12A C12 H12B 107.8
C11 C13 H13A 109.5
C11 C13 H13B 109.5
H13A C13 H13B 109.5
C11 C13 H13C 109.5
H13A C13 H13C 109.5
H13B C13 H13C 109.5
C11 C14 H14A 109.5
C11 C14 H14B 109.5
H14A C14 H14B 109.5
C11 C14 H14C 109.5
H14A C14 H14C 109.5
H14B C14 H14C 109.5
O2 C21 C24 109.2(2)
O2 C21 C23 106.7(2)
C24 C21 C23 109.9(2)
O2 C21 C22 110.33(19)
C24 C21 C22 112.7(2)
C23 C21 C22 107.8(2)
N1 C22 C21 113.06(19)
N1 C22 H22A 109.0
C21 C22 H22A 109.0
N1 C22 H22B 109.0
C21 C22 H22B 109.0
H22A C22 H22B 107.8
C21 C23 H23A 109.5
C21 C23 H23B 109.5
H23A C23 H23B 109.5
C21 C23 H23C 109.5
H23A C23 H23C 109.5
H23B C23 H23C 109.5
C21 C24 H24A 109.5
C21 C24 H24B 109.5
H24A C24 H24B 109.5
C21 C24 H24C 109.5
H24A C24 H24C 109.5
H24B C24 H24C 109.5
O3 C31 C34 108.26(19)
O3 C31 C33 108.5(2)
C34 C31 C33 109.4(2)
O3 C31 C32 109.89(19)
C34 C31 C32 107.2(2)
C33 C31 C32 113.6(2)
N1 C32 C31 112.61(19)
N1 C32 H32A 109.1
C31 C32 H32A 109.1
N1 C32 H32B 109.1
C31 C32 H32B 109.1
H32A C32 H32B 107.8
C31 C33 H33A 109.5
C31 C33 H33B 109.5
H33A C33 H33B 109.5
C31 C33 H33C 109.5
H33A C33 H33C 109.5
H33B C33 H33C 109.5
C31 C34 H34A 109.5
C31 C34 H34B 109.5
H34A C34 H34B 109.5
C31 C34 H34C 109.5
H34A C34 H34C 109.5
H34B C34 H34C 109.5
O4 C41 C46 118.0(2)
O4 C41 C42 123.1(2)
C46 C41 C42 119.0(2)
O42 N41 O41 123.0(2)
O42 N41 C44 118.4(2)
O41 N41 C44 118.6(2)
C43 C42 C41 120.2(2)
C43 C42 H42A 119.9
C41 C42 H42A 119.9
C42 C43 C44 119.5(2)
C42 C43 H43A 120.3
C44 C43 H43A 120.3
C43 C44 C45 121.6(2)
C43 C44 N41 119.0(2)
C45 C44 N41 119.4(2)
C46 C45 C44 118.8(2)
C46 C45 H45A 120.6
C44 C45 H45A 120.6
C45 C46 C41 120.9(2)
C45 C46 H46A 119.6
C41 C46 H46A 119.6
C111 O101 Sn2 113.70(13)
C121 O102 Sn2 114.19(14)
C131 O103 Sn2 114.20(14)
C141 O104 Sn2 132.95(15)
O101 C111 C113 106.60(19)
O101 C111 C114 108.8(2)
C113 C111 C114 110.4(2)
O101 C111 C112 109.83(19)
C113 C111 C112 108.1(2)
C114 C111 C112 112.9(2)
N2 C112 C111 113.2(2)
N2 C112 H11A 108.9
C111 C112 H11A 108.9
N2 C112 H11B 108.9
C111 C112 H11B 108.9
H11A C112 H11B 107.8
C111 C113 H11C 109.5
C111 C113 H11D 109.5
H11C C113 H11D 109.5
C111 C113 H11E 109.5
H11C C113 H11E 109.5
H11D C113 H11E 109.5
C111 C114 H11F 109.5
C111 C114 H11G 109.5
H11F C114 H11G 109.5
C111 C114 H11H 109.5
H11F C114 H11H 109.5
H11G C114 H11H 109.5
O102 C121 C123 109.3(2)
O102 C121 C124 106.9(2)
C123 C121 C124 110.6(2)
O102 C121 C122 109.98(19)
C123 C121 C122 112.8(2)
C124 C121 C122 107.1(2)
N2 C122 C121 113.49(19)
N2 C122 H12C 108.9
C121 C122 H12C 108.9
N2 C122 H12D 108.9
C121 C122 H12D 108.9
H12C C122 H12D 107.7
C121 C123 H12E 109.5
C121 C123 H12F 109.5
H12E C123 H12F 109.5
C121 C123 H12G 109.5
H12E C123 H12G 109.5
H12F C123 H12G 109.5
C121 C124 H12H 109.5
C121 C124 H12I 109.5
H12H C124 H12I 109.5
C121 C124 H12J 109.5
H12H C124 H12J 109.5
H12I C124 H12J 109.5
O103 C131 C134 107.6(2)
O103 C131 C133 108.9(2)
C134 C131 C133 109.5(2)
O103 C131 C132 109.8(2)
C134 C131 C132 107.7(2)
C133 C131 C132 113.2(2)
N2 C132 C131 113.1(2)
N2 C132 H13D 109.0
C131 C132 H13D 109.0
N2 C132 H13E 109.0
C131 C132 H13E 109.0
H13D C132 H13E 107.8
C131 C133 H13F 109.5
C131 C133 H13G 109.5
H13F C133 H13G 109.5
C131 C133 H13H 109.5
H13F C133 H13H 109.5
H13G C133 H13H 109.5
C131 C134 H13I 109.5
C131 C134 H13J 109.5
H13I C134 H13J 109.5
C131 C134 H13K 109.5
H13I C134 H13K 109.5
H13J C134 H13K 109.5
O142 N141 O141 123.4(2)
O142 N141 C144 118.7(2)
O141 N141 C144 118.0(2)
O104 C141 C146 123.6(2)
O104 C141 C142 117.5(2)
C146 C141 C142 118.9(2)
C143 C142 C141 121.1(2)
C143 C142 H14D 119.4
C141 C142 H14D 119.4
C142 C143 C144 118.9(2)
C142 C143 H14E 120.5
C144 C143 H14E 120.5
C143 C144 C145 121.5(2)
C143 C144 N141 118.9(2)
C145 C144 N141 119.6(2)
C146 C145 C144 119.2(2)
C146 C145 H14F 120.4
C144 C145 H14F 120.4
C145 C146 C141 120.3(2)
C145 C146 H14G 119.9
C141 C146 H14G 119.9

loop_
_geom_bond_atom_site_label_1
_geom_bond_atom_site_label_2
_geom_bond_distance
Sn1 O1 1.9627(16)
Sn1 O2 1.9701(15)
Sn1 O3 1.9750(15)
Sn1 O4 1.9937(16)
Sn1 N1 2.2475(19)
Sn2 O102 1.9629(16)
Sn2 O103 1.9644(17)
Sn2 O101 1.9716(15)
Sn2 O104 1.9868(16)
Sn2 N2 2.2321(19)
N1 C22 1.479(3)
N1 C12 1.486(3)
N1 C32 1.489(3)
N2 C132 1.482(3)
N2 C122 1.489(3)
N2 C112 1.493(3)
O1 C11 1.434(3)
O2 C21 1.434(3)
O3 C31 1.442(3)
O4 C41 1.343(3)
C11 C13 1.516(3)
C11 C14 1.523(3)
C11 C12 1.544(3)
C12 H12A 0.9700
C12 H12B 0.9700
C13 H13A 0.9600
C13 H13B 0.9600
C13 H13C 0.9600
C14 H14A 0.9600
C14 H14B 0.9600
C14 H14C 0.9600
C21 C24 1.516(4)
C21 C23 1.521(3)
C21 C22 1.536(3)
C22 H22A 0.9700
C22 H22B 0.9700
C23 H23A 0.9600
C23 H23B 0.9600
C23 H23C 0.9600
C24 H24A 0.9600
C24 H24B 0.9600
C24 H24C 0.9600
C31 C34 1.516(3)
C31 C33 1.521(3)
C31 C32 1.532(3)
C32 H32A 0.9700
C32 H32B 0.9700
C33 H33A 0.9600
C33 H33B 0.9600
C33 H33C 0.9600
C34 H34A 0.9600
C34 H34B 0.9600
C34 H34C 0.9600
C41 C46 1.386(3)
C41 C42 1.397(3)
N41 O42 1.221(3)
N41 O41 1.222(3)
N41 C44 1.454(3)
C42 C43 1.366(3)
C42 H42A 0.9300
C43 C44 1.374(3)
C43 H43A 0.9300
C44 C45 1.377(3)
C45 C46 1.369(3)
C45 H45A 0.9300
C46 H46A 0.9300
O101 C111 1.442(3)
O102 C121 1.433(3)
O103 C131 1.435(3)
O104 C141 1.334(3)
C111 C113 1.519(3)
C111 C114 1.527(3)
C111 C112 1.536(3)
C112 H11A 0.9700
C112 H11B 0.9700
C113 H11C 0.9600
C113 H11D 0.9600
C113 H11E 0.9600
C114 H11F 0.9600
C114 H11G 0.9600
C114 H11H 0.9600
C121 C123 1.514(4)
C121 C124 1.521(3)
C121 C122 1.545(4)
C122 H12C 0.9700
C122 H12D 0.9700
C123 H12E 0.9600
C123 H12F 0.9600
C123 H12G 0.9600
C124 H12H 0.9600
C124 H12I 0.9600
C124 H12J 0.9600
C131 C134 1.520(3)
C131 C133 1.529(3)
C131 C132 1.547(3)
C132 H13D 0.9700
C132 H13E 0.9700
C133 H13F 0.9600
C133 H13G 0.9600
C133 H13H 0.9600
C134 H13I 0.9600
C134 H13J 0.9600
C134 H13K 0.9600
N141 O142 1.220(3)
N141 O141 1.223(3)
N141 C144 1.459(3)
C141 C146 1.391(3)
C141 C142 1.400(3)
C142 C143 1.362(3)
C142 H14D 0.9300
C143 C144 1.381(3)
C143 H14E 0.9300
C144 C145 1.385(3)
C145 C146 1.377(3)
C145 H14F 0.9300
C146 H14G 0.9300

loop_
_geom_torsion_atom_site_label_1
_geom_torsion_atom_site_label_2
_geom_torsion_atom_site_label_3
_geom_torsion_atom_site_label_4
_geom_torsion
O1 Sn1 N1 C22 121.83(15)
O2 Sn1 N1 C22 0.37(14)
O3 Sn1 N1 C22 -118.37(15)
O4 Sn1 N1 C22 121.4(6)
O1 Sn1 N1 C12 0.62(13)
O2 Sn1 N1 C12 -120.83(14)
O3 Sn1 N1 C12 120.42(14)
O4 Sn1 N1 C12 0.2(7)
O1 Sn1 N1 C32 -118.63(14)
O2 Sn1 N1 C32 119.92(14)
O3 Sn1 N1 C32 1.18(13)
O4 Sn1 N1 C32 -119.0(6)
O102 Sn2 N2 C132 120.78(15)
O103 Sn2 N2 C132 -2.71(15)
O101 Sn2 N2 C132 -122.94(15)
O104 Sn2 N2 C132 67.6(6)
O102 Sn2 N2 C122 -0.04(14)
O103 Sn2 N2 C122 -123.53(15)
O101 Sn2 N2 C122 116.25(15)
O104 Sn2 N2 C122 -53.2(6)
O102 Sn2 N2 C112 -120.26(15)
O103 Sn2 N2 C112 116.25(15)
O101 Sn2 N2 C112 -3.97(14)
O104 Sn2 N2 C112 -173.4(5)
O2 Sn1 O1 C11 101.62(15)
O3 Sn1 O1 C11 -52.07(16)
O4 Sn1 O1 C11 -154.88(15)
N1 Sn1 O1 C11 25.16(15)
O1 Sn1 O2 C21 -54.61(17)
O3 Sn1 O2 C21 99.38(16)
O4 Sn1 O2 C21 -152.44(15)
N1 Sn1 O2 C21 22.27(15)
O1 Sn1 O3 C31 100.45(15)
O2 Sn1 O3 C31 -53.95(16)
O4 Sn1 O3 C31 -162.36(14)
N1 Sn1 O3 C31 22.97(15)
O1 Sn1 O4 C41 -173.71(18)
O2 Sn1 O4 C41 -53.14(19)
O3 Sn1 O4 C41 67.34(19)
N1 Sn1 O4 C41 -173.3(5)
Sn1 O1 C11 C13 -161.75(15)
Sn1 O1 C11 C14 79.12(19)
Sn1 O1 C11 C12 -45.5(2)
C22 N1 C12 C11 -139.8(2)
C32 N1 C12 C11 89.6(2)
Sn1 N1 C12 C11 -24.4(2)
O1 C11 C12 N1 46.3(3)
C13 C11 C12 N1 163.0(2)
C14 C11 C12 N1 -75.2(3)
Sn1 O2 C21 C24 84.2(2)
Sn1 O2 C21 C23 -157.05(15)
Sn1 O2 C21 C22 -40.2(2)
C12 N1 C22 C21 93.3(2)
C32 N1 C22 C21 -135.9(2)
Sn1 N1 C22 C21 -21.2(2)
O2 C21 C22 N1 40.2(3)
C24 C21 C22 N1 -82.2(3)
C23 C21 C22 N1 156.4(2)
Sn1 O3 C31 C34 -159.27(17)
Sn1 O3 C31 C33 82.2(2)
Sn1 O3 C31 C32 -42.5(2)
C22 N1 C32 C31 91.6(2)
C12 N1 C32 C31 -137.0(2)
Sn1 N1 C32 C31 -23.5(2)
O3 C31 C32 N1 43.6(2)
C34 C31 C32 N1 161.00(19)
C33 C31 C32 N1 -78.1(3)
Sn1 O4 C41 C46 -166.40(15)
Sn1 O4 C41 C42 13.9(3)
O4 C41 C42 C43 -178.1(2)
C46 C41 C42 C43 2.2(4)
C41 C42 C43 C44 -0.1(4)
C42 C43 C44 C45 -1.2(4)
C42 C43 C44 N41 177.5(2)
O42 N41 C44 C43 11.5(3)
O41 N41 C44 C43 -167.3(2)
O42 N41 C44 C45 -169.8(2)
O41 N41 C44 C45 11.5(4)
C43 C44 C45 C46 0.4(4)
N41 C44 C45 C46 -178.3(2)
C44 C45 C46 C41 1.8(4)
O4 C41 C46 C45 177.2(2)
C42 C41 C46 C45 -3.0(4)
O102 Sn2 O101 C111 59.13(17)
O103 Sn2 O101 C111 -97.93(16)
O104 Sn2 O101 C111 158.91(15)
N2 Sn2 O101 C111 -19.80(16)
O103 Sn2 O102 C121 54.70(17)
O101 Sn2 O102 C121 -101.58(16)
O104 Sn2 O102 C121 152.05(15)
N2 Sn2 O102 C121 -22.44(15)
O102 Sn2 O103 C131 -97.71(16)
O101 Sn2 O103 C131 57.69(16)
O104 Sn2 O103 C131 165.89(15)
N2 Sn2 O103 C131 -20.61(15)
O102 Sn2 O104 C141 147.8(2)
O103 Sn2 O104 C141 -89.8(2)
O101 Sn2 O104 C141 31.3(2)
N2 Sn2 O104 C141 -159.5(5)
Sn2 O101 C111 C113 156.16(16)
Sn2 O101 C111 C114 -84.8(2)
Sn2 O101 C111 C112 39.3(2)
C132 N2 C112 C111 139.6(2)
C122 N2 C112 C111 -88.9(2)
Sn2 N2 C112 C111 25.7(2)
O101 C111 C112 N2 -43.3(3)
C113 C111 C112 N2 -159.25(19)
C114 C111 C112 N2 78.3(3)
Sn2 O102 C121 C123 -84.5(2)
Sn2 O102 C121 C124 155.77(17)
Sn2 O102 C121 C122 39.8(2)
C132 N2 C122 C121 -94.3(2)
C112 N2 C122 C121 134.8(2)
Sn2 N2 C122 C121 20.7(2)
O102 C121 C122 N2 -39.7(3)
C123 C121 C122 N2 82.6(3)
C124 C121 C122 N2 -155.5(2)
Sn2 O103 C131 C134 156.03(15)
Sn2 O103 C131 C133 -85.4(2)
Sn2 O103 C131 C132 39.1(2)
C122 N2 C132 C131 138.8(2)
C112 N2 C132 C131 -89.8(2)
Sn2 N2 C132 C131 23.8(2)
O103 C131 C132 N2 -41.6(3)
C134 C131 C132 N2 -158.4(2)
C133 C131 C132 N2 80.4(3)
Sn2 O104 C141 C146 -11.9(4)
Sn2 O104 C141 C142 170.11(17)
O104 C141 C142 C143 174.8(2)
C146 C141 C142 C143 -3.3(4)
C141 C142 C143 C144 0.3(4)
C142 C143 C144 C145 2.4(4)
C142 C143 C144 N141 -174.7(2)
O142 N141 C144 C143 -9.0(3)
O141 N141 C144 C143 169.7(2)
O142 N141 C144 C145 173.9(2)
O141 N141 C144 C145 -7.4(3)
C143 C144 C145 C146 -2.0(4)
N141 C144 C145 C146 175.1(2)
C144 C145 C146 C141 -1.1(4)
O104 C141 C146 C145 -174.3(2)
C142 C141 C146 C145 3.7(4)

loop_
_platon_squeeze_void_nr
_platon_squeeze_void_average_x
_platon_squeeze_void_average_y
_platon_squeeze_void_average_z
_platon_squeeze_void_volume
_platon_squeeze_void_count_electrons
_platon_squeeze_void_content
1 0.000 0.000 0.000 177 36 ' '
2 0.417 0.147 0.599 10 0 ' '
3 0.583 0.853 0.401 10 0 ' '
